data_1573713
loop_
_publ_author_name
'Matsuo, Tomotoki'
'Sano, Masaki'
'Sumida, Yuto'
'Ohmiya, Hirohisa'

_publ_section_title
;
 Organic photoredox-catalyzed unimolecular PCET of benzylic alcohols
;
_journal_name_full 'Chemical Science'
_journal_paper_doi 10.1039/D4SC07048H
_journal_year 2025
_chemical_formula_sum 'C27 H19 F3 O2 Si'
_chemical_formula_weight 460.51
_space_group_crystal_system triclinic
_space_group_IT_number 2
_space_group_name_Hall '-P 1'
_space_group_name_H-M_alt 'P -1'
_atom_sites_solution_hydrogens geom
_audit_block_doi 10.5517/ccdc.csd.cc2jyp4b
_audit_creation_method SHELXL-2018/3
_audit_update_record
;
2024-04-30 deposited with the CCDC.	2025-01-14 downloaded from the CCDC.
;
_cell_angle_alpha 106.882(5)
_cell_angle_beta 94.204(3)
_cell_angle_gamma 111.756(3)
_cell_formula_units_Z 2
_cell_length_a 8.589(3)
_cell_length_b 9.902(4)
_cell_length_c 14.679(6)
_cell_measurement_reflns_used 5426
_cell_measurement_temperature 86(2)
_cell_measurement_theta_max 25.08
_cell_measurement_theta_min 2.32
_cell_volume 1086.3(7)
_computing_data_collection 'APEX3 (Bruker, 2016)'
_computing_molecular_graphics 'Yadokari-XG (Wakita, Nemoto et al., 2009)'
_computing_publication_material 'Yadokari-XG (Wakita, Nemoto et al., 2009)'
_computing_structure_refinement 'SHELXL-2018/3 (Sheldrick, 2018)'
_computing_structure_solution 'SHELXT 2014/5 (Sheldrick, 2014)'
_diffrn_ambient_temperature 86(2)
_diffrn_measured_fraction_theta_full 0.996
_diffrn_measured_fraction_theta_max 0.996
_diffrn_measurement_device_type 'Bruker Smart APEX II'
_diffrn_radiation_type MoK\a
_diffrn_radiation_wavelength 0.71073
_diffrn_reflns_av_R_equivalents 0.0225
_diffrn_reflns_av_unetI/netI 0.0224
_diffrn_reflns_Laue_measured_fraction_full 0.996
_diffrn_reflns_Laue_measured_fraction_max 0.996
_diffrn_reflns_limit_h_max 10
_diffrn_reflns_limit_h_min -10
_diffrn_reflns_limit_k_max 11
_diffrn_reflns_limit_k_min -11
_diffrn_reflns_limit_l_max 17
_diffrn_reflns_limit_l_min -17
_diffrn_reflns_number 10602
_diffrn_reflns_point_group_measured_fraction_full 0.996
_diffrn_reflns_point_group_measured_fraction_max 0.996
_diffrn_reflns_theta_full 25.018
_diffrn_reflns_theta_max 25.018
_diffrn_reflns_theta_min 2.314
_diffrn_source 'fine-focus sealed tube'
_exptl_absorpt_coefficient_mu 0.157
_exptl_absorpt_correction_T_max 0.981
_exptl_absorpt_correction_T_min 0.906
_exptl_absorpt_correction_type empirical
_exptl_absorpt_process_details multi-scan
_exptl_crystal_colour colorless
_exptl_crystal_density_diffrn 1.408
_exptl_crystal_description block
_exptl_crystal_F_000 476
_exptl_crystal_size_max 0.640
_exptl_crystal_size_mid 0.240
_exptl_crystal_size_min 0.120
_exptl_transmission_factor_max 0.7452
_exptl_transmission_factor_min 0.6511
_refine_diff_density_max 0.453
_refine_diff_density_min -0.260
_refine_diff_density_rms 0.049
_refine_ls_extinction_method none
_refine_ls_goodness_of_fit_ref 1.036
_refine_ls_hydrogen_treatment constr
_refine_ls_matrix_type full
_refine_ls_number_parameters 299
_refine_ls_number_reflns 3814
_refine_ls_number_restraints 0
_refine_ls_restrained_S_all 1.036
_refine_ls_R_factor_all 0.0383
_refine_ls_R_factor_gt 0.0348
_refine_ls_shift/su_max 0.000
_refine_ls_shift/su_mean 0.000
_refine_ls_structure_factor_coef Fsqd
_refine_ls_weighting_details 'w=1/[\s^2^(Fo^2^)+(0.0498P)^2^+0.5678P] where P=(Fo^2^+2Fc^2^)/3'
_refine_ls_weighting_scheme calc
_refine_ls_wR_factor_gt 0.0919
_refine_ls_wR_factor_ref 0.0945
_reflns_Friedel_coverage 0.000
_reflns_number_gt 3468
_reflns_number_total 3814
_reflns_threshold_expression 'I > 2\s(I)'
_cod_data_source_file d4sc07048h2.cif
_cod_data_source_block YMi2_a
_cod_original_cell_volume 1086.2(7)
_cod_database_code 1573713
_shelx_shelxl_version_number 2018/3
_shelx_space_group_comment
;
The symmetry employed for this shelxl refinement is uniquely defined
by the following loop, which should always be used as a source of
symmetry information in preference to the above space-group names.
They are only intended as comments.
;
_shelx_estimated_absorpt_t_min 0.906
_shelx_estimated_absorpt_t_max 0.981

loop_
_space_group_symop_operation_xyz
'x, y, z'
'-x, -y, -z'

loop_
_atom_site_label
_atom_site_type_symbol
_atom_site_fract_x
_atom_site_fract_y
_atom_site_fract_z
_atom_site_U_iso_or_equiv
_atom_site_adp_type
_atom_site_occupancy
_atom_site_site_symmetry_order
_atom_site_calc_flag
_atom_site_refinement_flags_posn
_atom_site_refinement_flags_adp
_atom_site_refinement_flags_occupancy
_atom_site_disorder_assembly
_atom_site_disorder_group
C1 C 0.1972(2) 0.40468(18) 0.40281(11) 0.0175(3) Uani 1 1 d . . . . .
C2 C 0.0917(2) 0.27412(19) 0.42086(12) 0.0207(3) Uani 1 1 d . . . . .
H2 H 0.039356 0.178085 0.368680 0.025 Uiso 1 1 calc R U . . .
C3 C 0.0603(2) 0.28031(19) 0.51390(12) 0.0216(4) Uani 1 1 d . . . . .
C4 C 0.1390(2) 0.4203(2) 0.59152(12) 0.0242(4) Uani 1 1 d . . . . .
H4 H 0.120733 0.425642 0.655293 0.029 Uiso 1 1 calc R U . . .
C5 C 0.2441(2) 0.5510(2) 0.57411(12) 0.0237(4) Uani 1 1 d . . . . .
H5 H 0.296380 0.646533 0.626726 0.028 Uiso 1 1 calc R U . . .
C6 C 0.2756(2) 0.54685(18) 0.48124(11) 0.0199(3) Uani 1 1 d . . . . .
C7 C 0.3898(2) 0.69556(18) 0.47175(11) 0.0224(4) Uani 1 1 d . . . . .
C8 C 0.4617(2) 0.70445(18) 0.38109(12) 0.0200(3) Uani 1 1 d . . . . .
C9 C 0.5864(2) 0.84899(19) 0.38927(13) 0.0253(4) Uani 1 1 d . . . . .
H9 H 0.621790 0.932279 0.449330 0.030 Uiso 1 1 calc R U . . .
C10 C 0.6589(2) 0.8722(2) 0.31108(13) 0.0276(4) Uani 1 1 d . . . . .
H10 H 0.742925 0.971072 0.317282 0.033 Uiso 1 1 calc R U . . .
C11 C 0.6081(2) 0.74967(19) 0.22289(13) 0.0226(4) Uani 1 1 d . . . . .
C12 C 0.4849(2) 0.60487(18) 0.21411(12) 0.0200(3) Uani 1 1 d . . . . .
H12 H 0.451787 0.521793 0.154102 0.024 Uiso 1 1 calc R U . . .
C13 C 0.40904(19) 0.57990(18) 0.29234(11) 0.0179(3) Uani 1 1 d . . . . .
C14 C 0.0314(2) 0.39213(18) 0.20471(11) 0.0172(3) Uani 1 1 d . . . . .
C15 C 0.0430(2) 0.50203(19) 0.16037(12) 0.0228(4) Uani 1 1 d . . . . .
H15 H 0.151968 0.580618 0.165529 0.027 Uiso 1 1 calc R U . . .
C16 C -0.1023(2) 0.4983(2) 0.10877(13) 0.0284(4) Uani 1 1 d . . . . .
H16 H -0.091586 0.573525 0.078768 0.034 Uiso 1 1 calc R U . . .
C17 C -0.2623(2) 0.3851(2) 0.10120(12) 0.0261(4) Uani 1 1 d . . . . .
H17 H -0.361356 0.382833 0.066242 0.031 Uiso 1 1 calc R U . . .
C18 C -0.2777(2) 0.27484(19) 0.14479(12) 0.0240(4) Uani 1 1 d . . . . .
H18 H -0.387220 0.197287 0.139926 0.029 Uiso 1 1 calc R U . . .
C19 C -0.1321(2) 0.27842(18) 0.19559(11) 0.0213(3) Uani 1 1 d . . . . .
H19 H -0.143662 0.202151 0.224774 0.026 Uiso 1 1 calc R U . . .
C20 C 0.25318(19) 0.21345(17) 0.21269(11) 0.0169(3) Uani 1 1 d . . . . .
C21 C 0.2003(2) 0.13927(18) 0.11175(11) 0.0208(3) Uani 1 1 d . . . . .
H21 H 0.153564 0.183714 0.073979 0.025 Uiso 1 1 calc R U . . .
C22 C 0.2152(2) 0.00153(19) 0.06587(12) 0.0259(4) Uani 1 1 d . . . . .
H22 H 0.179351 -0.046943 -0.002697 0.031 Uiso 1 1 calc R U . . .
C23 C 0.2824(2) -0.06494(19) 0.12053(13) 0.0276(4) Uani 1 1 d . . . . .
H23 H 0.290540 -0.159979 0.089473 0.033 Uiso 1 1 calc R U . . .
C24 C 0.3379(2) 0.0077(2) 0.22074(13) 0.0273(4) Uani 1 1 d . . . . .
H24 H 0.385311 -0.036906 0.258088 0.033 Uiso 1 1 calc R U . . .
C25 C 0.3235(2) 0.14580(19) 0.26603(12) 0.0215(4) Uani 1 1 d . . . . .
H25 H 0.362227 0.195154 0.334406 0.026 Uiso 1 1 calc R U . . .
C26 C 0.6833(2) 0.7814(2) 0.13866(14) 0.0274(4) Uani 1 1 d . . . . .
C27 C -0.0864(2) 0.1427(2) 0.61322(13) 0.0313(4) Uani 1 1 d . . . . .
H27 H 0.020033 0.177976 0.659938 0.047 Uiso 1 1 calc R U . . .
H27A H -0.162164 0.037371 0.608121 0.047 Uiso 1 1 calc R U . . .
H27B H -0.143346 0.212106 0.635406 0.047 Uiso 1 1 calc R U . . .
Si1 Si 0.22395(5) 0.39361(5) 0.27595(3) 0.01516(13) Uani 1 1 d . . . . .
F1 F 0.63713(13) 0.65527(11) 0.05980(7) 0.0297(2) Uani 1 1 d . . . . .
F2 F 0.63516(16) 0.88124(13) 0.11050(9) 0.0425(3) Uani 1 1 d . . . . .
F3 F 0.85563(13) 0.84801(14) 0.15995(9) 0.0444(3) Uani 1 1 d . . . . .
O1 O -0.04819(16) 0.14340(14) 0.52001(8) 0.0299(3) Uani 1 1 d . . . . .
O2 O 0.43172(19) 0.81680(14) 0.54008(9) 0.0355(3) Uani 1 1 d . . . . .

loop_
_atom_site_aniso_label
_atom_site_aniso_U_11
_atom_site_aniso_U_22
_atom_site_aniso_U_33
_atom_site_aniso_U_23
_atom_site_aniso_U_13
_atom_site_aniso_U_12
C1 0.0172(8) 0.0187(8) 0.0172(8) 0.0050(6) 0.0029(6) 0.0091(6)
C2 0.0196(8) 0.0211(8) 0.0185(8) 0.0041(6) 0.0034(6) 0.0073(7)
C3 0.0186(8) 0.0257(9) 0.0234(8) 0.0106(7) 0.0060(7) 0.0103(7)
C4 0.0278(9) 0.0330(9) 0.0166(8) 0.0093(7) 0.0082(7) 0.0161(8)
C5 0.0293(9) 0.0241(9) 0.0162(8) 0.0020(7) 0.0028(7) 0.0134(7)
C6 0.0228(8) 0.0213(8) 0.0168(8) 0.0045(6) 0.0028(6) 0.0119(7)
C7 0.0304(9) 0.0185(8) 0.0169(8) 0.0033(7) -0.0015(7) 0.0117(7)
C8 0.0212(8) 0.0169(8) 0.0208(8) 0.0057(6) -0.0008(6) 0.0081(7)
C9 0.0276(9) 0.0166(8) 0.0242(9) 0.0035(7) -0.0021(7) 0.0050(7)
C10 0.0223(9) 0.0183(8) 0.0367(10) 0.0106(8) 0.0008(7) 0.0026(7)
C11 0.0165(8) 0.0231(9) 0.0316(9) 0.0135(7) 0.0049(7) 0.0088(7)
C12 0.0176(8) 0.0190(8) 0.0226(8) 0.0057(7) 0.0035(6) 0.0078(6)
C13 0.0160(7) 0.0164(8) 0.0205(8) 0.0054(6) 0.0017(6) 0.0070(6)
C14 0.0192(8) 0.0167(8) 0.0132(7) 0.0015(6) 0.0033(6) 0.0076(6)
C15 0.0202(8) 0.0229(9) 0.0279(9) 0.0115(7) 0.0083(7) 0.0091(7)
C16 0.0305(10) 0.0352(10) 0.0315(10) 0.0193(8) 0.0109(8) 0.0195(8)
C17 0.0241(9) 0.0357(10) 0.0212(8) 0.0055(7) 0.0031(7) 0.0187(8)
C18 0.0184(8) 0.0232(9) 0.0229(8) 0.0008(7) 0.0036(7) 0.0064(7)
C19 0.0228(8) 0.0177(8) 0.0201(8) 0.0040(6) 0.0028(7) 0.0069(7)
C20 0.0155(7) 0.0143(7) 0.0184(8) 0.0050(6) 0.0056(6) 0.0035(6)
C21 0.0210(8) 0.0197(8) 0.0187(8) 0.0047(7) 0.0034(6) 0.0068(7)
C22 0.0247(9) 0.0211(9) 0.0226(9) -0.0004(7) 0.0060(7) 0.0054(7)
C23 0.0289(9) 0.0179(8) 0.0368(10) 0.0067(7) 0.0170(8) 0.0107(7)
C24 0.0322(10) 0.0290(9) 0.0334(10) 0.0174(8) 0.0156(8) 0.0195(8)
C25 0.0236(8) 0.0243(8) 0.0197(8) 0.0091(7) 0.0074(7) 0.0114(7)
C26 0.0210(9) 0.0262(9) 0.0365(10) 0.0141(8) 0.0080(7) 0.0083(7)
C27 0.0322(10) 0.0391(11) 0.0225(9) 0.0146(8) 0.0093(7) 0.0110(8)
Si1 0.0163(2) 0.0128(2) 0.0136(2) 0.00288(16) 0.00238(16) 0.00432(17)
F1 0.0299(6) 0.0277(5) 0.0323(6) 0.0140(5) 0.0102(4) 0.0093(4)
F2 0.0574(8) 0.0373(6) 0.0555(7) 0.0328(6) 0.0294(6) 0.0277(6)
F3 0.0215(6) 0.0505(7) 0.0477(7) 0.0156(6) 0.0121(5) 0.0003(5)
O1 0.0310(7) 0.0327(7) 0.0216(6) 0.0118(5) 0.0104(5) 0.0058(6)
O2 0.0635(9) 0.0173(6) 0.0185(6) 0.0014(5) 0.0023(6) 0.0138(6)

loop_
_atom_type_symbol
_atom_type_description
_atom_type_scat_dispersion_real
_atom_type_scat_dispersion_imag
_atom_type_scat_source
C C 0.0033 0.0016 'International Tables Vol C Tables 4.2.6.8 and 6.1.1.4'
H H 0.0000 0.0000 'International Tables Vol C Tables 4.2.6.8 and 6.1.1.4'
O O 0.0106 0.0060 'International Tables Vol C Tables 4.2.6.8 and 6.1.1.4'
F F 0.0171 0.0103 'International Tables Vol C Tables 4.2.6.8 and 6.1.1.4'
Si Si 0.0817 0.0704 'International Tables Vol C Tables 4.2.6.8 and 6.1.1.4'

loop_
_geom_angle_atom_site_label_1
_geom_angle_atom_site_label_2
_geom_angle_atom_site_label_3
_geom_angle
_geom_angle_site_symmetry_1
_geom_angle_site_symmetry_3
_geom_angle_publ_flag
C2 C1 C6 118.65(14) . . ?
C2 C1 Si1 120.18(12) . . ?
C6 C1 Si1 121.07(12) . . ?
C1 C2 C3 121.73(15) . . ?
C1 C2 H2 119.1 . . ?
C3 C2 H2 119.1 . . ?
O1 C3 C4 125.35(15) . . ?
O1 C3 C2 115.01(14) . . ?
C4 C3 C2 119.63(15) . . ?
C5 C4 C3 118.99(15) . . ?
C5 C4 H4 120.5 . . ?
C3 C4 H4 120.5 . . ?
C4 C5 C6 122.00(15) . . ?
C4 C5 H5 119.0 . . ?
C6 C5 H5 119.0 . . ?
C5 C6 C1 118.98(15) . . ?
C5 C6 C7 116.88(14) . . ?
C1 C6 C7 124.13(14) . . ?
O2 C7 C6 119.51(15) . . ?
O2 C7 C8 117.66(15) . . ?
C6 C7 C8 122.81(13) . . ?
C9 C8 C13 119.99(15) . . ?
C9 C8 C7 115.50(14) . . ?
C13 C8 C7 124.51(14) . . ?
C10 C9 C8 120.83(16) . . ?
C10 C9 H9 119.6 . . ?
C8 C9 H9 119.6 . . ?
C9 C10 C11 119.71(16) . . ?
C9 C10 H10 120.1 . . ?
C11 C10 H10 120.1 . . ?
C12 C11 C10 119.97(16) . . ?
C12 C11 C26 121.90(15) . . ?
C10 C11 C26 118.07(15) . . ?
C11 C12 C13 121.01(15) . . ?
C11 C12 H12 119.5 . . ?
C13 C12 H12 119.5 . . ?
C12 C13 C8 118.49(15) . . ?
C12 C13 Si1 120.89(12) . . ?
C8 C13 Si1 120.21(12) . . ?
C15 C14 C19 117.50(15) . . ?
C15 C14 Si1 122.67(12) . . ?
C19 C14 Si1 119.82(12) . . ?
C16 C15 C14 121.23(15) . . ?
C16 C15 H15 119.4 . . ?
C14 C15 H15 119.4 . . ?
C17 C16 C15 120.08(16) . . ?
C17 C16 H16 120.0 . . ?
C15 C16 H16 120.0 . . ?
C16 C17 C18 119.90(16) . . ?
C16 C17 H17 120.1 . . ?
C18 C17 H17 120.1 . . ?
C17 C18 C19 119.77(15) . . ?
C17 C18 H18 120.1 . . ?
C19 C18 H18 120.1 . . ?
C18 C19 C14 121.52(16) . . ?
C18 C19 H19 119.2 . . ?
C14 C19 H19 119.2 . . ?
C25 C20 C21 117.95(15) . . ?
C25 C20 Si1 120.53(12) . . ?
C21 C20 Si1 121.49(12) . . ?
C22 C21 C20 121.12(16) . . ?
C22 C21 H21 119.4 . . ?
C20 C21 H21 119.4 . . ?
C23 C22 C21 119.89(16) . . ?
C23 C22 H22 120.1 . . ?
C21 C22 H22 120.1 . . ?
C22 C23 C24 120.02(16) . . ?
C22 C23 H23 120.0 . . ?
C24 C23 H23 120.0 . . ?
C23 C24 C25 119.75(16) . . ?
C23 C24 H24 120.1 . . ?
C25 C24 H24 120.1 . . ?
C24 C25 C20 121.25(16) . . ?
C24 C25 H25 119.4 . . ?
C20 C25 H25 119.4 . . ?
F1 C26 F3 106.83(14) . . ?
F1 C26 F2 106.16(15) . . ?
F3 C26 F2 105.47(14) . . ?
F1 C26 C11 113.74(14) . . ?
F3 C26 C11 112.61(15) . . ?
F2 C26 C11 111.45(14) . . ?
O1 C27 H27 109.5 . . ?
O1 C27 H27A 109.5 . . ?
H27 C27 H27A 109.5 . . ?
O1 C27 H27B 109.5 . . ?
H27 C27 H27B 109.5 . . ?
H27A C27 H27B 109.5 . . ?
C1 Si1 C13 103.90(7) . . ?
C1 Si1 C20 110.03(7) . . ?
C13 Si1 C20 115.51(7) . . ?
C1 Si1 C14 110.86(7) . . ?
C13 Si1 C14 107.43(7) . . ?
C20 Si1 C14 109.00(7) . . ?
C3 O1 C27 117.63(14) . . ?

loop_
_geom_bond_atom_site_label_1
_geom_bond_atom_site_label_2
_geom_bond_distance
_geom_bond_site_symmetry_2
_geom_bond_publ_flag
C1 C2 1.389(2) . ?
C1 C6 1.415(2) . ?
C1 Si1 1.8694(17) . ?
C2 C3 1.400(2) . ?
C2 H2 0.9500 . ?
C3 O1 1.364(2) . ?
C3 C4 1.397(2) . ?
C4 C5 1.384(2) . ?
C4 H4 0.9500 . ?
C5 C6 1.401(2) . ?
C5 H5 0.9500 . ?
C6 C7 1.489(2) . ?
C7 O2 1.226(2) . ?
C7 C8 1.520(2) . ?
C8 C9 1.398(2) . ?
C8 C13 1.411(2) . ?
C9 C10 1.382(3) . ?
C9 H9 0.9500 . ?
C10 C11 1.397(2) . ?
C10 H10 0.9500 . ?
C11 C12 1.393(2) . ?
C11 C26 1.496(2) . ?
C12 C13 1.400(2) . ?
C12 H12 0.9500 . ?
C13 Si1 1.8709(17) . ?
C14 C15 1.399(2) . ?
C14 C19 1.404(2) . ?
C14 Si1 1.8840(17) . ?
C15 C16 1.394(2) . ?
C15 H15 0.9500 . ?
C16 C17 1.387(3) . ?
C16 H16 0.9500 . ?
C17 C18 1.389(3) . ?
C17 H17 0.9500 . ?
C18 C19 1.391(2) . ?
C18 H18 0.9500 . ?
C19 H19 0.9500 . ?
C20 C25 1.401(2) . ?
C20 C21 1.401(2) . ?
C20 Si1 1.8740(17) . ?
C21 C22 1.392(2) . ?
C21 H21 0.9500 . ?
C22 C23 1.390(3) . ?
C22 H22 0.9500 . ?
C23 C24 1.392(3) . ?
C23 H23 0.9500 . ?
C24 C25 1.392(2) . ?
C24 H24 0.9500 . ?
C25 H25 0.9500 . ?
C26 F1 1.335(2) . ?
C26 F3 1.346(2) . ?
C26 F2 1.354(2) . ?
C27 O1 1.432(2) . ?
C27 H27 0.9800 . ?
C27 H27A 0.9800 . ?
C27 H27B 0.9800 . ?

loop_
_geom_torsion_atom_site_label_1
_geom_torsion_atom_site_label_2
_geom_torsion_atom_site_label_3
_geom_torsion_atom_site_label_4
_geom_torsion
_geom_torsion_site_symmetry_1
_geom_torsion_site_symmetry_2
_geom_torsion_site_symmetry_3
_geom_torsion_site_symmetry_4
_geom_torsion_publ_flag
C6 C1 C2 C3 0.5(2) . . . . ?
Si1 C1 C2 C3 -175.98(12) . . . . ?
C1 C2 C3 O1 178.98(14) . . . . ?
C1 C2 C3 C4 -1.2(2) . . . . ?
O1 C3 C4 C5 -178.86(16) . . . . ?
C2 C3 C4 C5 1.3(2) . . . . ?
C3 C4 C5 C6 -0.8(3) . . . . ?
C4 C5 C6 C1 0.2(2) . . . . ?
C4 C5 C6 C7 179.50(15) . . . . ?
C2 C1 C6 C5 0.0(2) . . . . ?
Si1 C1 C6 C5 176.45(12) . . . . ?
C2 C1 C6 C7 -179.27(15) . . . . ?
Si1 C1 C6 C7 -2.8(2) . . . . ?
C5 C6 C7 O2 -9.9(2) . . . . ?
C1 C6 C7 O2 169.34(16) . . . . ?
C5 C6 C7 C8 168.48(15) . . . . ?
C1 C6 C7 C8 -12.2(2) . . . . ?
O2 C7 C8 C9 7.6(2) . . . . ?
C6 C7 C8 C9 -170.82(15) . . . . ?
O2 C7 C8 C13 -171.32(16) . . . . ?
C6 C7 C8 C13 10.2(2) . . . . ?
C13 C8 C9 C10 0.3(3) . . . . ?
C7 C8 C9 C10 -178.68(15) . . . . ?
C8 C9 C10 C11 -0.5(3) . . . . ?
C9 C10 C11 C12 0.0(3) . . . . ?
C9 C10 C11 C26 177.11(16) . . . . ?
C10 C11 C12 C13 0.7(2) . . . . ?
C26 C11 C12 C13 -176.36(15) . . . . ?
C11 C12 C13 C8 -0.8(2) . . . . ?
C11 C12 C13 Si1 171.92(12) . . . . ?
C9 C8 C13 C12 0.3(2) . . . . ?
C7 C8 C13 C12 179.21(14) . . . . ?
C9 C8 C13 Si1 -172.45(12) . . . . ?
C7 C8 C13 Si1 6.4(2) . . . . ?
C19 C14 C15 C16 -0.2(2) . . . . ?
Si1 C14 C15 C16 -179.50(13) . . . . ?
C14 C15 C16 C17 0.5(3) . . . . ?
C15 C16 C17 C18 -0.2(3) . . . . ?
C16 C17 C18 C19 -0.2(2) . . . . ?
C17 C18 C19 C14 0.5(2) . . . . ?
C15 C14 C19 C18 -0.2(2) . . . . ?
Si1 C14 C19 C18 179.05(12) . . . . ?
C25 C20 C21 C22 0.8(2) . . . . ?
Si1 C20 C21 C22 -176.95(12) . . . . ?
C20 C21 C22 C23 0.4(2) . . . . ?
C21 C22 C23 C24 -1.2(3) . . . . ?
C22 C23 C24 C25 0.9(3) . . . . ?
C23 C24 C25 C20 0.4(3) . . . . ?
C21 C20 C25 C24 -1.2(2) . . . . ?
Si1 C20 C25 C24 176.60(12) . . . . ?
C12 C11 C26 F1 -7.7(2) . . . . ?
C10 C11 C26 F1 175.25(14) . . . . ?
C12 C11 C26 F3 -129.41(17) . . . . ?
C10 C11 C26 F3 53.5(2) . . . . ?
C12 C11 C26 F2 112.29(18) . . . . ?
C10 C11 C26 F2 -64.8(2) . . . . ?
C2 C1 Si1 C13 -168.11(13) . . . . ?
C6 C1 Si1 C13 15.49(14) . . . . ?
C2 C1 Si1 C20 -43.88(15) . . . . ?
C6 C1 Si1 C20 139.71(13) . . . . ?
C2 C1 Si1 C14 76.77(14) . . . . ?
C6 C1 Si1 C14 -99.64(14) . . . . ?
C12 C13 Si1 C1 170.32(13) . . . . ?
C8 C13 Si1 C1 -17.08(14) . . . . ?
C12 C13 Si1 C20 49.71(15) . . . . ?
C8 C13 Si1 C20 -137.69(13) . . . . ?
C12 C13 Si1 C14 -72.15(14) . . . . ?
C8 C13 Si1 C14 100.45(14) . . . . ?
C25 C20 Si1 C1 -27.03(15) . . . . ?
C21 C20 Si1 C1 150.66(13) . . . . ?
C25 C20 Si1 C13 90.19(14) . . . . ?
C21 C20 Si1 C13 -92.12(14) . . . . ?
C25 C20 Si1 C14 -148.79(12) . . . . ?
C21 C20 Si1 C14 28.90(15) . . . . ?
C15 C14 Si1 C1 122.87(13) . . . . ?
C19 C14 Si1 C1 -56.39(14) . . . . ?
C15 C14 Si1 C13 9.96(15) . . . . ?
C19 C14 Si1 C13 -169.29(12) . . . . ?
C15 C14 Si1 C20 -115.88(14) . . . . ?
C19 C14 Si1 C20 64.87(14) . . . . ?
C4 C3 O1 C27 0.7(2) . . . . ?
C2 C3 O1 C27 -179.48(14) . . . . ?
